data_4342854
loop_
_publ_author_name
'Davidson, Ross'
'Liang, Jing-Hong'
'Costa Milan, David'
'Mao, Bing-Wei'
'Nichols, Richard J.'
'Higgins, Simon J.'
'Yufit, Dmitry S.'
'Beeby, Andrew'
'Low, Paul J.'

_publ_section_title
;
 Synthesis, Electrochemistry, and Single-Molecule Conductance of
 Bimetallic 2,3,5,6-Tetra(pyridine-2-yl)pyrazine-Based Complexes.
;
_journal_issue 11
_journal_name_full 'Inorganic chemistry'
_journal_page_first 5487
_journal_page_last 5494
_journal_paper_doi 10.1021/acs.inorgchem.5b00507
_journal_volume 54
_journal_year 2015
_chemical_formula_moiety 'C72 H50 N12 Ru2 S2, 4(F6 P), 2(C2 H3 N)'
_chemical_formula_sum 'C76 H56 F24 N14 P4 Ru2 S2'
_chemical_formula_weight 2011.49
_chemical_name_systematic
;
 ? 
;
_space_group_crystal_system triclinic
_space_group_IT_number 2
_space_group_name_Hall '-P 1'
_space_group_name_H-M_alt 'P -1'
_symmetry_space_group_name_Hall '-P 1'
_symmetry_space_group_name_H-M 'P -1'
_atom_sites_solution_hydrogens geom
_atom_sites_solution_primary iterative
_atom_sites_solution_secondary difmap
_audit_creation_date 2014-06-24
_audit_creation_method
;
Olex2 1.2-beta
(compiled 2014.06.23 svn.r2946 for OlexSys, GUI svn.r4855)
;
_cell_angle_alpha 99.100(2)
_cell_angle_beta 90.219(2)
_cell_angle_gamma 115.547(2)
_cell_formula_units_Z 2
_cell_length_a 12.926(2)
_cell_length_b 13.311(2)
_cell_length_c 29.507(4)
_cell_measurement_reflns_used 9451
_cell_measurement_temperature 120.0
_cell_measurement_theta_max 31.11
_cell_measurement_theta_min 2.33
_cell_volume 4508.1(12)
_computing_cell_refinement 'APEX2 v.2013.4_1 (Bruker, 2013)'
_computing_data_collection 'APEX2 v.2013.4_1 (Bruker, 2013)'
_computing_data_reduction 'SAINT v8.34A (Bruker, 2013)'
_computing_molecular_graphics 'Olex2 (Dolomanov et al., 2009)'
_computing_publication_material 'Olex2 (Dolomanov et al., 2009)'
_computing_structure_refinement 'XL (Sheldrick, 2008)'
_computing_structure_solution
;
Superflip (Palatinus & Chapuis, 2007;Palatinus & van der Lee, 2008;
Palatinus et al., 2012)
;
_diffrn_ambient_temperature 120.0
_diffrn_detector 'Bruker PHOTON 100 CMOS'
_diffrn_detector_type 'CMOS sensor'
_diffrn_measured_fraction_theta_full 0.973
_diffrn_measured_fraction_theta_max 0.973
_diffrn_measurement_device 'Bruker D8 Venture'
_diffrn_measurement_device_type D8Venture
_diffrn_measurement_method \w-scan
_diffrn_radiation_monochromator 'focusing mirrors'
_diffrn_radiation_probe x-ray
_diffrn_radiation_type MoK\a
_diffrn_radiation_wavelength 0.71073
_diffrn_reflns_av_R_equivalents 0.0823
_diffrn_reflns_av_unetI/netI 0.1529
_diffrn_reflns_limit_h_max 18
_diffrn_reflns_limit_h_min -19
_diffrn_reflns_limit_k_max 19
_diffrn_reflns_limit_k_min -17
_diffrn_reflns_limit_l_max 43
_diffrn_reflns_limit_l_min -39
_diffrn_reflns_number 64726
_diffrn_reflns_theta_full 27.00
_diffrn_reflns_theta_max 27.00
_diffrn_reflns_theta_min 2.10
_diffrn_source 'ImuS microsource'
_diffrn_standards_number 0
_exptl_absorpt_coefficient_mu 0.550
_exptl_absorpt_correction_T_max 1.0000
_exptl_absorpt_correction_T_min 0.6212
_exptl_absorpt_correction_type multi-scan
_exptl_absorpt_process_details
;
SADABS-2012/1 (Bruker,2012) was used for absorption correction.
wR2(int) was 0.1164 before and 0.0896 after correction.
The Ratio of minimum to maximum transmission is 0.6212.
The \l/2 correction factor is 0.0015.
;
_exptl_crystal_colour 'dull dark black'
_exptl_crystal_colour_lustre dull
_exptl_crystal_colour_modifier dark
_exptl_crystal_colour_primary black
_exptl_crystal_density_diffrn 1.482
_exptl_crystal_density_method 'not measured'
_exptl_crystal_description block
_exptl_crystal_F_000 2012
_exptl_crystal_size_max 0.33
_exptl_crystal_size_mid 0.32
_exptl_crystal_size_min 0.27
_refine_diff_density_max 1.786
_refine_diff_density_min -1.359
_refine_diff_density_rms 0.149
_refine_ls_extinction_method none
_refine_ls_goodness_of_fit_ref 1.089
_refine_ls_hydrogen_treatment constr
_refine_ls_matrix_type full
_refine_ls_number_parameters 1092
_refine_ls_number_reflns 19134
_refine_ls_number_restraints 49
_refine_ls_restrained_S_all 1.090
_refine_ls_R_factor_all 0.1399
_refine_ls_R_factor_gt 0.0961
_refine_ls_shift/su_max 0.000
_refine_ls_shift/su_mean 0.000
_refine_ls_structure_factor_coef Fsqd
_refine_ls_weighting_details 'calc w=1/[\s^2^(Fo^2^)+(0.1500P)^2^+6.6000P] where P=(Fo^2^+2Fc^2^)/3'
_refine_ls_weighting_scheme calc
_refine_ls_wR_factor_gt 0.2575
_refine_ls_wR_factor_ref 0.2777
_reflns_number_gt 12235
_reflns_number_total 19134
_reflns_threshold_expression >2sigma(I)
_cod_data_source_file ic5b00507_si_002.cif
_cod_data_source_block 4_14srv161
_cod_depositor_comments
;
The following automatic conversions were performed:

'_diffrn_radiation_probe' value 'X-ray' changed to 'x-ray' according
to
/usr/data/users/saulius/crontab/automatic-downloads/rss-feeds/ACS/lib/dictionaries/cif_core.dic
dictionary named 'cif_core.dic' version 2.4.2 from 2011-04-26.

Automatic conversion script
Id: cif_fix_values 3271 2015-04-21 07:52:19Z andrius 

 Adding full bibliography for 4342852--4342854.cif.
;
_cod_database_code 4342854
_computing.bruker_data_scaling 'SADABS V2012/1 (Bruker AXS Inc.)'

_olex2_refinement_description
;
1. Fixed Uiso
 At 1.2 times of:
  All C(H) groups
 At 1.5 times of:
  All C(H,H,H) groups
2. Restrained distances
 S1-C48B
 1.71 with sigma of 0.005
 P2-F9A \\sim P2-F9B \\sim P2-F12B \\sim P2-F12A \\sim P2-F11B \\sim P2-F11A
\\sim P2-F7B \\sim P2-F7A ~
 P2-F10 \\sim P2-F8
 with sigma of 0.005
 N13-C1A \\sim N1S-C1S
 with sigma of 0.005
 C2S-C1S \\sim C1B-C1A
 with sigma of 0.005
 S1-C48B \\sim S1-C48A
 with sigma of 0.005
3. Others
 Fixed Sof: C48B(0.6) H48A(0.6) H48B(0.6) H48C(0.6) F7A(0.5) F7B(0.5) F9A(0.5)
 F9B(0.5) F11A(0.5) F11B(0.5) F12B(0.5) F12A(0.5) N1S(0.5) C1S(0.5) C2S(0.5)
 H2SA(0.5) H2SB(0.5) H2SC(0.5) N13(0.5) C1A(0.5) C1B(0.5) H1BA(0.5) H1BB(0.5)
 H1BC(0.5) C48A(0.4) H1CA(0.4) H1CB(0.4) H1CC(0.4)
4.a Aromatic/amide H refined with riding coordinates:
 C6(H6), C7(H7), C8(H8), C9(H9), C11(H11), C12(H12), C13(H13), C14(H14),
 C16(H16), C17(H17), C18(H18), C19(H19), C21(H21), C22(H22), C23(H23), C24(H24),
  C25(H25), C26(H26), C27(H27), C28(H28), C31(H31), C33(H33), C36(H36),
 C37(H37), C38(H38), C39(H39), C43(H43), C44(H44), C46(H46), C47(H47), C49(H49),
  C50(H50), C51(H51), C52(H52), C55(H55), C57(H57), C60(H60), C61(H61),
 C62(H62), C63(H63), C67(H67), C68(H68), C70(H70), C71(H71)
4.b Idealised Me refined as rotating group:
 C48B(H48A,H48B,H48C), C72(H72A,H72B,H72C), C2S(H2SA,H2SB,H2SC), C4S(H4SA,H4SB,
 H4SC), C1B(H1BA,H1BB,H1BC), C48A(H1CA,H1CB,H1CC)
;

loop_
_space_group_symop_id
_space_group_symop_operation_xyz
1 'x, y, z'
2 '-x, -y, -z'

loop_
_atom_site_label
_atom_site_type_symbol
_atom_site_fract_x
_atom_site_fract_y
_atom_site_fract_z
_atom_site_U_iso_or_equiv
_atom_site_adp_type
_atom_site_occupancy
_atom_site_calc_flag
_atom_site_disorder_assembly
_atom_site_disorder_group
_atom_site_refinement_flags_posn
Ru1 Ru 0.55975(4) 0.17343(5) 0.338920(17) 0.03455(17) Uani 1 d . . .
Ru2 Ru 0.74851(4) 0.26822(5) 0.134420(17) 0.03423(17) Uani 1 d . . .
S1 S -0.1161(3) -0.2279(4) 0.66362(11) 0.1117(13) Uani 1 d . . D
S2 S 0.8621(3) 0.3428(2) -0.30476(8) 0.0844(9) Uani 1 d . . .
N1 N 0.6157(4) 0.2088(5) 0.27851(17) 0.0318(12) Uani 1 d . . .
N2 N 0.6918(4) 0.2423(4) 0.19575(16) 0.0309(11) Uani 1 d . . .
N3 N 0.4072(4) 0.1053(5) 0.29926(19) 0.0427(14) Uani 1 d . . .
N4 N 0.7335(4) 0.2605(5) 0.35592(18) 0.0404(14) Uani 1 d . . .
N5 N 0.8981(4) 0.2987(5) 0.17092(17) 0.0365(13) Uani 1 d . . .
N6 N 0.5791(4) 0.2281(5) 0.12067(17) 0.0346(12) Uani 1 d . . .
N7 N 0.5536(5) 0.0142(5) 0.3326(2) 0.0396(13) Uani 1 d . . .
N8 N 0.4966(4) 0.1298(5) 0.39810(18) 0.0375(13) Uani 1 d . . .
N9 N 0.5394(5) 0.3155(5) 0.36899(19) 0.0451(14) Uani 1 d . . .
N10 N 0.7376(4) 0.1120(5) 0.10551(18) 0.0362(13) Uani 1 d . . .
N11 N 0.7982(4) 0.2939(5) 0.07205(17) 0.0352(12) Uani 1 d . . .
N12 N 0.7774(5) 0.4353(5) 0.13835(17) 0.0379(13) Uani 1 d . . .
C1 C 0.5367(5) 0.1753(5) 0.2414(2) 0.0305(13) Uani 1 d . . .
C2 C 0.5775(5) 0.2078(5) 0.2001(2) 0.0292(13) Uani 1 d . . .
C3 C 0.7692(5) 0.2610(5) 0.2308(2) 0.0315(13) Uani 1 d . . .
C4 C 0.7311(5) 0.2578(6) 0.2751(2) 0.0322(14) Uani 1 d . . .
C5 C 0.4180(5) 0.1097(6) 0.2530(2) 0.0398(16) Uani 1 d . . .
C6 C 0.3243(6) 0.0469(7) 0.2214(2) 0.0473(19) Uani 1 d . . .
H6 H 0.3342 0.0412 0.1894 0.057 Uiso 1 calc . . R
C7 C 0.2165(7) -0.0076(9) 0.2362(3) 0.072(3) Uani 1 d . . .
H7 H 0.1514 -0.0492 0.2147 0.086 Uiso 1 calc . . R
C8 C 0.2045(7) -0.0008(9) 0.2829(3) 0.082(3) Uani 1 d . . .
H8 H 0.1302 -0.0326 0.2940 0.098 Uiso 1 calc . . R
C9 C 0.3017(6) 0.0527(8) 0.3135(3) 0.062(2) Uani 1 d . . .
H9 H 0.2935 0.0522 0.3455 0.074 Uiso 1 calc . . R
C10 C 0.7965(5) 0.3032(6) 0.3201(2) 0.0374(15) Uani 1 d . . .
C11 C 0.9071(6) 0.3889(6) 0.3272(2) 0.0439(17) Uani 1 d . . .
H11 H 0.9466 0.4204 0.3021 0.053 Uiso 1 calc . . R
C12 C 0.9600(7) 0.4286(8) 0.3720(3) 0.063(2) Uani 1 d . . .
H12 H 1.0369 0.4859 0.3776 0.075 Uiso 1 calc . . R
C13 C 0.8986(7) 0.3829(9) 0.4081(3) 0.068(3) Uani 1 d . . .
H13 H 0.9334 0.4075 0.4387 0.082 Uiso 1 calc . . R
C14 C 0.7861(6) 0.3013(7) 0.3989(2) 0.054(2) Uani 1 d . . .
H14 H 0.7439 0.2726 0.4239 0.065 Uiso 1 calc . . R
C15 C 0.8841(5) 0.2825(6) 0.2156(2) 0.0346(15) Uani 1 d . . .
C16 C 0.9680(6) 0.2686(6) 0.2406(2) 0.0413(16) Uani 1 d . . .
H16 H 0.9551 0.2501 0.2705 0.050 Uiso 1 calc . . R
C17 C 1.0702(6) 0.2822(7) 0.2215(2) 0.0505(19) Uani 1 d . . .
H17 H 1.1280 0.2738 0.2382 0.061 Uiso 1 calc . . R
C18 C 1.0861(6) 0.3077(8) 0.1782(3) 0.064(3) Uani 1 d . . .
H18 H 1.1575 0.3228 0.1653 0.077 Uiso 1 calc . . R
C19 C 0.9975(6) 0.3114(8) 0.1533(2) 0.053(2) Uani 1 d . . .
H19 H 1.0074 0.3234 0.1224 0.064 Uiso 1 calc . . R
C20 C 0.5167(5) 0.2147(6) 0.1585(2) 0.0355(15) Uani 1 d . . .
C21 C 0.4144(5) 0.2222(6) 0.1580(2) 0.0371(15) Uani 1 d . . .
H21 H 0.3758 0.2205 0.1854 0.045 Uiso 1 calc . . R
C22 C 0.3672(6) 0.2323(7) 0.1180(2) 0.0484(18) Uani 1 d . . .
H22 H 0.2952 0.2356 0.1171 0.058 Uiso 1 calc . . R
C23 C 0.4273(6) 0.2373(7) 0.0796(2) 0.0477(18) Uani 1 d . . .
H23 H 0.3956 0.2422 0.0514 0.057 Uiso 1 calc . . R
C24 C 0.5300(6) 0.2354(6) 0.0814(2) 0.0413(16) Uani 1 d . . .
H24 H 0.5698 0.2394 0.0542 0.050 Uiso 1 calc . . R
C25 C 0.5833(7) -0.0426(7) 0.2974(3) 0.0502(19) Uani 1 d . . .
H25 H 0.6155 -0.0062 0.2722 0.060 Uiso 1 calc . . R
C26 C 0.5689(8) -0.1500(7) 0.2965(3) 0.063(2) Uani 1 d . . .
H26 H 0.5909 -0.1873 0.2709 0.076 Uiso 1 calc . . R
C27 C 0.5227(9) -0.2052(8) 0.3321(4) 0.074(3) Uani 1 d . . .
H27 H 0.5123 -0.2806 0.3315 0.089 Uiso 1 calc . . R
C28 C 0.4923(8) -0.1502(8) 0.3683(3) 0.062(2) Uani 1 d . . .
H28 H 0.4601 -0.1872 0.3933 0.075 Uiso 1 calc . . R
C29 C 0.5077(6) -0.0406(6) 0.3690(2) 0.0456(17) Uani 1 d . . .
C30 C 0.4736(6) 0.0243(7) 0.4051(2) 0.0482(19) Uani 1 d . . .
C31 C 0.4173(6) -0.0141(7) 0.4434(2) 0.0467(18) Uani 1 d . . .
H31 H 0.4008 -0.0881 0.4484 0.056 Uiso 1 calc . . R
C32 C 0.3854(7) 0.0546(8) 0.4740(3) 0.057(2) Uani 1 d . . .
C33 C 0.4123(7) 0.1630(8) 0.4652(3) 0.056(2) Uani 1 d . . .
H33 H 0.3930 0.2128 0.4862 0.067 Uiso 1 calc . . R
C34 C 0.4664(6) 0.1994(7) 0.4264(2) 0.0493(19) Uani 1 d . . .
C35 C 0.4950(7) 0.3052(8) 0.4114(3) 0.058(2) Uani 1 d . . .
C36 C 0.4776(11) 0.3949(10) 0.4359(3) 0.086(3) Uani 1 d . . .
H36 H 0.4440 0.3874 0.4645 0.103 Uiso 1 calc . . R
C37 C 0.5075(12) 0.4914(10) 0.4195(4) 0.099(4) Uani 1 d . . .
H37 H 0.4976 0.5527 0.4369 0.118 Uiso 1 calc . . R
C38 C 0.5542(11) 0.5011(9) 0.3761(4) 0.089(3) Uani 1 d . . .
H38 H 0.5760 0.5683 0.3636 0.107 Uiso 1 calc . . R
C39 C 0.5666(8) 0.4097(8) 0.3526(3) 0.064(2) Uani 1 d . . .
H39 H 0.5961 0.4145 0.3232 0.077 Uiso 1 calc . . R
C40 C 0.3191(8) 0.0156(9) 0.5108(3) 0.067(2) Uani 1 d . . .
C41 C 0.2503(8) -0.0192(11) 0.5383(3) 0.080(3) Uani 1 d . . .
C42 C 0.1651(8) -0.0725(10) 0.5687(3) 0.080(3) Uani 1 d . . .
C43 C 0.1738(10) -0.0354(11) 0.6142(4) 0.087(3) Uani 1 d A . .
H43 H 0.2418 0.0289 0.6277 0.105 Uiso 1 calc . . R
C44 C 0.0879(11) -0.0867(12) 0.6424(4) 0.103(4) Uani 1 d . . .
H44 H 0.1002 -0.0608 0.6748 0.123 Uiso 1 calc A . R
C45 C -0.0104(9) -0.1710(11) 0.6246(3) 0.081(3) Uani 1 d A . .
C46 C -0.0205(11) -0.2132(14) 0.5801(4) 0.133(6) Uani 1 d . . .
H46 H -0.0911 -0.2753 0.5676 0.160 Uiso 1 calc A . R
C47 C 0.0661(12) -0.1720(13) 0.5504(4) 0.134(6) Uani 1 d A . .
H47 H 0.0587 -0.2091 0.5194 0.160 Uiso 1 calc . . R
C48B C -0.2399(9) -0.3179(13) 0.6307(5) 0.079(5) Uiso 0.60 d A 1 D
H48A H -0.2560 -0.2786 0.6082 0.119 Uiso 0.60 calc A 1 GR
H48B H -0.3037 -0.3430 0.6505 0.119 Uiso 0.60 calc A 1 GR
H48C H -0.2311 -0.3836 0.6145 0.119 Uiso 0.60 calc A 1 GR
C49 C 0.7080(6) 0.0196(6) 0.1243(3) 0.0441(17) Uani 1 d . . .
H49 H 0.6916 0.0238 0.1558 0.053 Uiso 1 calc . . R
C50 C 0.7000(7) -0.0796(7) 0.1011(3) 0.055(2) Uani 1 d . . .
H50 H 0.6774 -0.1430 0.1161 0.066 Uiso 1 calc . . R
C51 C 0.7243(7) -0.0892(7) 0.0561(3) 0.055(2) Uani 1 d . . .
H51 H 0.7169 -0.1593 0.0393 0.066 Uiso 1 calc . . R
C52 C 0.7597(6) 0.0051(7) 0.0356(2) 0.0470(18) Uani 1 d . . .
H52 H 0.7804 0.0015 0.0048 0.056 Uiso 1 calc . . R
C53 C 0.7649(5) 0.1035(6) 0.0599(2) 0.0389(16) Uani 1 d . . .
C54 C 0.7983(5) 0.2101(6) 0.0414(2) 0.0388(16) Uani 1 d . . .
C55 C 0.8245(6) 0.2238(6) -0.0031(2) 0.0406(16) Uani 1 d . . .
H55 H 0.8255 0.1633 -0.0248 0.049 Uiso 1 calc . . R
C56 C 0.8493(6) 0.3279(6) -0.0159(2) 0.0429(17) Uani 1 d . . .
C57 C 0.8477(6) 0.4149(7) 0.0168(2) 0.0440(17) Uani 1 d . . .
H57 H 0.8648 0.4865 0.0088 0.053 Uiso 1 calc . . R
C58 C 0.8210(6) 0.3968(6) 0.0611(2) 0.0398(16) Uani 1 d . . .
C59 C 0.8080(6) 0.4744(6) 0.0984(2) 0.0436(17) Uani 1 d . . .
C60 C 0.8184(7) 0.5809(7) 0.0939(3) 0.054(2) Uani 1 d . . .
H60 H 0.8382 0.6070 0.0656 0.064 Uiso 1 calc . . R
C61 C 0.8002(8) 0.6491(7) 0.1305(3) 0.064(2) Uani 1 d . . .
H61 H 0.8086 0.7224 0.1280 0.077 Uiso 1 calc . . R
C62 C 0.7692(7) 0.6064(7) 0.1710(3) 0.059(2) Uani 1 d . . .
H62 H 0.7553 0.6505 0.1966 0.071 Uiso 1 calc . . R
C63 C 0.7588(7) 0.5010(7) 0.1739(3) 0.0513(19) Uani 1 d . . .
H63 H 0.7378 0.4732 0.2019 0.062 Uiso 1 calc . . R
C64 C 0.8719(7) 0.3443(7) -0.0620(3) 0.0526(19) Uani 1 d . . .
C65 C 0.8768(7) 0.3484(7) -0.1023(2) 0.055(2) Uani 1 d . . .
C66 C 0.8819(7) 0.3537(6) -0.1510(2) 0.0509(19) Uani 1 d . . .
C67 C 0.9307(9) 0.3006(9) -0.1797(3) 0.076(3) Uani 1 d . . .
H67 H 0.9689 0.2626 -0.1675 0.091 Uiso 1 calc . . R
C68 C 0.9268(10) 0.3001(10) -0.2256(3) 0.089(3) Uani 1 d . . .
H68 H 0.9636 0.2633 -0.2448 0.107 Uiso 1 calc . . R
C69 C 0.8695(8) 0.3528(7) -0.2451(3) 0.062(2) Uani 1 d . . .
C70 C 0.8240(10) 0.4094(10) -0.2155(3) 0.085(3) Uani 1 d . . .
H70 H 0.7840 0.4460 -0.2276 0.102 Uiso 1 calc . . R
C71 C 0.8344(10) 0.4154(10) -0.1682(3) 0.083(3) Uani 1 d . . .
H71 H 0.8089 0.4617 -0.1481 0.099 Uiso 1 calc . . R
C72 C 0.7833(10) 0.4128(11) -0.3135(4) 0.104(4) Uani 1 d . . .
H72A H 0.7729 0.4113 -0.3466 0.155 Uiso 1 calc . . GR
H72B H 0.8234 0.4915 -0.2976 0.155 Uiso 1 calc . . GR
H72C H 0.7079 0.3763 -0.3015 0.155 Uiso 1 calc . . GR
P1 P 0.73332(19) 0.3597(2) 0.53469(7) 0.0564(6) Uani 1 d . . .
F1 F 0.6094(5) 0.3218(5) 0.5534(2) 0.0921(18) Uani 1 d . . .
F2 F 0.7810(7) 0.4741(5) 0.5692(2) 0.124(3) Uani 1 d . . .
F3 F 0.7668(6) 0.3039(6) 0.57259(18) 0.0946(19) Uani 1 d . . .
F4 F 0.6844(6) 0.2419(5) 0.50066(19) 0.0898(17) Uani 1 d . . .
F5 F 0.6991(6) 0.4102(6) 0.4968(2) 0.110(2) Uani 1 d . . .
F6 F 0.8553(5) 0.3948(8) 0.5163(2) 0.124(3) Uani 1 d . . .
P2 P 0.8644(2) -0.0608(2) 0.22183(9) 0.0681(7) Uani 1 d . . .
F7A F 0.8166(14) 0.0202(11) 0.2507(5) 0.109(5) Uiso 0.50 d B 1 .
F7B F 0.7909(7) 0.0097(7) 0.2329(4) 0.049(2) Uiso 0.50 d B 2 .
F8 F 0.9807(4) 0.0344(5) 0.2488(2) 0.0889(17) Uani 1 d B . .
F9A F 0.8267(15) -0.0995(16) 0.2703(4) 0.125(6) Uiso 0.50 d B 1 .
F9B F 0.8179(11) -0.1506(10) 0.2555(4) 0.087(4) Uiso 0.50 d B 2 .
F10 F 0.7484(5) -0.1538(5) 0.1929(2) 0.104(2) Uiso 1 d B . .
F11A F 0.8904(9) 0.0159(8) 0.1827(3) 0.059(3) Uiso 0.50 d B 1 .
F11B F 0.9031(16) -0.0220(15) 0.1738(3) 0.125(6) Uiso 0.50 d B 2 .
F12B F 0.9296(10) -0.1401(10) 0.2178(5) 0.098(4) Uiso 0.50 d B 2 .
F12A F 0.9292(8) -0.1237(8) 0.1915(3) 0.064(3) Uiso 0.50 d B 1 .
P3 P 0.4579(2) 0.4890(2) 0.24137(9) 0.0629(6) Uani 1 d . . .
F13 F 0.4198(7) 0.5834(6) 0.2361(3) 0.126(3) Uani 1 d . . .
F14 F 0.4111(9) 0.4844(8) 0.2902(3) 0.141(3) Uani 1 d . . .
F15 F 0.5753(6) 0.5840(6) 0.2664(3) 0.135(3) Uani 1 d . . .
F16 F 0.5124(6) 0.4935(6) 0.1947(2) 0.110(2) Uani 1 d . . .
F17 F 0.3420(5) 0.3974(6) 0.2154(3) 0.114(2) Uani 1 d . . .
F18 F 0.4991(7) 0.3970(6) 0.2484(2) 0.113(2) Uani 1 d . . .
P4 P 0.14090(19) 0.2851(2) 0.03250(8) 0.0621(7) Uani 1 d . . .
F19 F 0.0920(5) 0.3768(5) 0.0394(2) 0.096(2) Uani 1 d . . .
F20 F 0.2041(4) 0.3354(5) 0.08259(16) 0.0681(13) Uani 1 d . . .
F21 F 0.0288(4) 0.2033(4) 0.05305(18) 0.0681(13) Uani 1 d . . .
F22 F 0.0781(5) 0.2374(7) -0.01834(19) 0.109(2) Uani 1 d . . .
F23 F 0.2524(5) 0.3632(8) 0.0114(2) 0.131(3) Uani 1 d . . .
F24 F 0.1839(5) 0.1859(6) 0.02824(18) 0.0908(19) Uani 1 d . . .
N1S N 0.4571(10) 0.6678(10) 0.0242(4) 0.047(3) Uiso 0.50 d . . .
C1S C 0.4706(13) 0.6173(13) 0.0443(5) 0.053(4) Uiso 0.50 d . . .
C2S C 0.489(2) 0.540(2) 0.0674(9) 0.122(9) Uiso 0.50 d . . .
H2SA H 0.4284 0.4630 0.0563 0.182 Uiso 0.50 calc . . GR
H2SB H 0.4860 0.5601 0.1006 0.182 Uiso 0.50 calc . . GR
H2SC H 0.5640 0.5420 0.0611 0.182 Uiso 0.50 calc . . GR
N2S N 0.1866(8) -0.0445(8) 0.1136(3) 0.083(3) Uani 1 d . . .
C3S C 0.1094(8) -0.0302(7) 0.1046(3) 0.059(2) Uani 1 d . . .
C4S C 0.0166(9) -0.0100(10) 0.0930(4) 0.095(4) Uani 1 d . . .
H4SA H 0.0373 0.0387 0.0697 0.142 Uiso 1 calc . . GR
H4SB H -0.0035 0.0276 0.1205 0.142 Uiso 1 calc . . GR
H4SC H -0.0495 -0.0820 0.0808 0.142 Uiso 1 calc . . GR
N13 N 0.8002(10) 0.5361(9) 0.2894(4) 0.043(3) Uiso 0.50 d . . .
C1A C 0.8098(11) 0.6150(11) 0.3051(5) 0.039(3) Uiso 0.50 d . . .
C1B C 0.8273(15) 0.7233(13) 0.3289(6) 0.064(4) Uiso 0.50 d . . .
H1BA H 0.7775 0.7488 0.3139 0.095 Uiso 0.50 calc . . GR
H1BB H 0.9079 0.7773 0.3284 0.095 Uiso 0.50 calc . . GR
H1BC H 0.8086 0.7183 0.3609 0.095 Uiso 0.50 calc . . GR
C48A C -0.186(3) -0.194(3) 0.6237(9) 0.106(10) Uiso 0.40 d A 2 .
H1CA H -0.2166 -0.1435 0.6391 0.159 Uiso 0.40 calc A 2 GR
H1CB H -0.2487 -0.2633 0.6070 0.159 Uiso 0.40 calc A 2 GR
H1CC H -0.1314 -0.1562 0.6019 0.159 Uiso 0.40 calc A 2 GR

loop_
_atom_site_aniso_label
_atom_site_aniso_U_11
_atom_site_aniso_U_22
_atom_site_aniso_U_33
_atom_site_aniso_U_23
_atom_site_aniso_U_13
_atom_site_aniso_U_12
Ru1 0.0314(3) 0.0495(4) 0.0269(3) 0.0110(2) 0.0058(2) 0.0201(2)
Ru2 0.0328(3) 0.0461(3) 0.0242(3) 0.0106(2) 0.0022(2) 0.0162(2)
S1 0.0734(18) 0.190(4) 0.089(2) 0.070(2) 0.0259(16) 0.059(2)
S2 0.106(2) 0.0886(19) 0.0355(12) 0.0152(11) 0.0165(12) 0.0198(16)
N1 0.031(3) 0.040(3) 0.029(3) 0.013(2) 0.008(2) 0.017(2)
N2 0.038(3) 0.032(3) 0.023(3) 0.006(2) 0.002(2) 0.016(2)
N3 0.028(3) 0.061(4) 0.033(3) 0.010(3) 0.004(2) 0.013(3)
N4 0.030(3) 0.062(4) 0.031(3) 0.010(3) 0.002(2) 0.021(3)
N5 0.025(3) 0.055(4) 0.026(3) 0.009(2) 0.000(2) 0.013(2)
N6 0.036(3) 0.040(3) 0.029(3) 0.005(2) -0.004(2) 0.018(2)
N7 0.037(3) 0.046(3) 0.042(3) 0.015(3) 0.012(2) 0.020(3)
N8 0.027(3) 0.059(4) 0.028(3) 0.016(3) 0.007(2) 0.018(3)
N9 0.055(4) 0.053(4) 0.035(3) 0.002(3) 0.002(3) 0.032(3)
N10 0.028(3) 0.052(4) 0.029(3) 0.008(2) 0.001(2) 0.018(2)
N11 0.038(3) 0.041(3) 0.023(3) 0.009(2) 0.004(2) 0.013(2)
N12 0.048(3) 0.036(3) 0.024(3) 0.008(2) 0.007(2) 0.013(3)
C1 0.028(3) 0.037(4) 0.027(3) 0.005(3) 0.000(2) 0.015(3)
C2 0.026(3) 0.035(3) 0.030(3) 0.005(3) -0.003(2) 0.017(3)
C3 0.038(3) 0.032(3) 0.025(3) 0.008(3) 0.001(3) 0.015(3)
C4 0.030(3) 0.044(4) 0.031(3) 0.017(3) 0.006(3) 0.021(3)
C5 0.028(3) 0.043(4) 0.048(4) 0.012(3) 0.008(3) 0.013(3)
C6 0.036(4) 0.066(5) 0.031(4) 0.016(3) -0.003(3) 0.012(3)
C7 0.036(4) 0.095(7) 0.059(5) 0.027(5) -0.008(4) 0.002(4)
C8 0.038(4) 0.112(8) 0.058(5) 0.028(5) 0.010(4) -0.007(5)
C9 0.038(4) 0.104(7) 0.042(4) 0.020(4) 0.013(3) 0.027(4)
C10 0.032(3) 0.054(4) 0.026(3) 0.008(3) 0.005(3) 0.019(3)
C11 0.039(4) 0.054(5) 0.028(3) 0.005(3) 0.002(3) 0.012(3)
C12 0.037(4) 0.086(6) 0.046(5) 0.007(4) 0.004(3) 0.010(4)
C13 0.051(5) 0.102(7) 0.033(4) 0.010(4) -0.005(3) 0.015(5)
C14 0.046(4) 0.083(6) 0.028(4) 0.018(4) 0.006(3) 0.020(4)
C15 0.029(3) 0.047(4) 0.026(3) 0.009(3) 0.001(2) 0.014(3)
C16 0.037(3) 0.057(4) 0.039(4) 0.012(3) 0.006(3) 0.028(3)
C17 0.036(4) 0.079(6) 0.040(4) 0.009(4) -0.002(3) 0.029(4)
C18 0.016(3) 0.104(7) 0.047(4) 0.014(4) 0.005(3) 0.002(4)
C19 0.033(4) 0.096(6) 0.031(4) 0.009(4) 0.008(3) 0.029(4)
C20 0.035(3) 0.040(4) 0.030(3) 0.006(3) -0.004(3) 0.016(3)
C21 0.032(3) 0.046(4) 0.037(4) 0.005(3) -0.002(3) 0.021(3)
C22 0.045(4) 0.063(5) 0.046(4) 0.011(4) 0.000(3) 0.031(4)
C23 0.049(4) 0.059(5) 0.040(4) 0.019(3) -0.005(3) 0.025(4)
C24 0.043(4) 0.048(4) 0.035(4) 0.012(3) 0.003(3) 0.021(3)
C25 0.059(5) 0.052(5) 0.047(4) 0.008(4) 0.020(4) 0.030(4)
C26 0.077(6) 0.055(5) 0.068(6) 0.009(4) 0.028(5) 0.038(5)
C27 0.092(7) 0.056(5) 0.086(7) 0.021(5) 0.033(6) 0.040(5)
C28 0.074(6) 0.063(6) 0.057(5) 0.031(4) 0.026(4) 0.029(5)
C29 0.042(4) 0.052(5) 0.042(4) 0.018(3) 0.015(3) 0.016(3)
C30 0.042(4) 0.073(6) 0.039(4) 0.025(4) 0.010(3) 0.030(4)
C31 0.044(4) 0.060(5) 0.039(4) 0.019(4) 0.010(3) 0.022(4)
C32 0.050(4) 0.085(6) 0.040(4) 0.019(4) 0.010(3) 0.030(4)
C33 0.048(4) 0.089(7) 0.035(4) 0.000(4) 0.000(3) 0.038(4)
C34 0.051(4) 0.081(6) 0.027(4) 0.006(4) -0.001(3) 0.040(4)
C35 0.059(5) 0.086(6) 0.049(5) 0.009(4) 0.012(4) 0.051(5)
C36 0.144(10) 0.107(9) 0.047(5) 0.011(5) 0.028(6) 0.092(8)
C37 0.161(12) 0.088(8) 0.075(7) -0.003(6) 0.017(7) 0.087(9)
C38 0.146(11) 0.078(7) 0.080(7) 0.008(6) 0.012(7) 0.085(8)
C39 0.088(6) 0.064(6) 0.052(5) 0.010(4) 0.006(4) 0.044(5)
C40 0.062(5) 0.100(7) 0.052(5) 0.026(5) 0.014(4) 0.043(5)
C41 0.065(6) 0.135(10) 0.047(5) 0.021(6) 0.017(4) 0.049(6)
C42 0.060(6) 0.122(9) 0.063(6) 0.029(6) 0.028(5) 0.040(6)
C43 0.079(7) 0.127(10) 0.063(6) 0.031(6) 0.031(5) 0.047(7)
C44 0.089(9) 0.146(12) 0.085(8) 0.033(8) 0.032(7) 0.059(9)
C45 0.068(6) 0.137(10) 0.051(6) 0.032(6) 0.006(5) 0.052(7)
C46 0.088(8) 0.176(15) 0.081(9) 0.051(9) 0.008(7) -0.002(9)
C47 0.113(10) 0.160(14) 0.070(8) 0.032(8) 0.034(7) 0.003(10)
C49 0.048(4) 0.045(4) 0.045(4) 0.015(3) 0.008(3) 0.024(3)
C50 0.059(5) 0.054(5) 0.059(5) 0.021(4) 0.011(4) 0.027(4)
C51 0.054(5) 0.046(5) 0.068(6) 0.005(4) 0.007(4) 0.027(4)
C52 0.052(4) 0.058(5) 0.035(4) 0.004(3) 0.007(3) 0.030(4)
C53 0.031(3) 0.054(4) 0.038(4) 0.010(3) 0.005(3) 0.024(3)
C54 0.028(3) 0.047(4) 0.043(4) 0.015(3) 0.003(3) 0.015(3)
C55 0.042(4) 0.045(4) 0.033(4) 0.001(3) 0.006(3) 0.020(3)
C56 0.041(4) 0.057(5) 0.021(3) 0.002(3) 0.004(3) 0.014(3)
C57 0.040(4) 0.056(5) 0.034(4) 0.016(3) 0.004(3) 0.017(3)
C58 0.034(3) 0.057(5) 0.031(3) 0.011(3) 0.000(3) 0.022(3)
C59 0.043(4) 0.050(4) 0.037(4) 0.015(3) 0.006(3) 0.017(3)
C60 0.072(5) 0.053(5) 0.039(4) 0.016(4) 0.014(4) 0.028(4)
C61 0.078(6) 0.047(5) 0.065(6) 0.019(4) 0.018(5) 0.023(4)
C62 0.067(5) 0.046(5) 0.048(5) 0.007(4) 0.020(4) 0.011(4)
C63 0.053(4) 0.049(5) 0.047(4) 0.014(4) 0.016(4) 0.015(4)
C64 0.057(5) 0.055(5) 0.040(4) 0.008(4) 0.004(3) 0.019(4)
C65 0.070(5) 0.057(5) 0.033(4) 0.012(3) 0.014(4) 0.021(4)
C66 0.071(5) 0.043(4) 0.035(4) 0.007(3) 0.010(4) 0.021(4)
C67 0.094(7) 0.108(8) 0.048(5) 0.027(5) 0.030(5) 0.060(7)
C68 0.116(9) 0.114(9) 0.058(6) 0.026(6) 0.041(6) 0.065(8)
C69 0.077(6) 0.054(5) 0.034(4) 0.008(4) 0.013(4) 0.008(4)
C70 0.126(9) 0.113(9) 0.054(6) 0.031(6) 0.022(6) 0.081(8)
C71 0.122(9) 0.113(9) 0.044(5) 0.026(5) 0.031(5) 0.076(8)
C72 0.078(7) 0.139(11) 0.057(6) -0.003(6) 0.020(5) 0.020(7)
P1 0.0597(13) 0.0641(14) 0.0361(11) 0.0106(10) 0.0011(9) 0.0179(11)
F1 0.090(4) 0.103(5) 0.090(4) 0.025(3) 0.038(3) 0.046(4)
F2 0.149(7) 0.073(4) 0.112(5) -0.021(4) -0.039(5) 0.025(4)
F3 0.116(5) 0.126(5) 0.051(3) 0.025(3) -0.004(3) 0.057(4)
F4 0.117(5) 0.088(4) 0.064(3) 0.003(3) 0.002(3) 0.047(4)
F5 0.105(5) 0.096(5) 0.104(5) 0.052(4) -0.027(4) 0.009(4)
F6 0.074(4) 0.209(8) 0.078(4) 0.051(5) 0.021(3) 0.042(5)
P2 0.0630(14) 0.0608(15) 0.0931(19) 0.0237(13) 0.0256(13) 0.0353(12)
F8 0.091(4) 0.101(4) 0.087(4) 0.017(3) -0.009(3) 0.053(4)
P3 0.0563(13) 0.0555(14) 0.0745(16) 0.0041(12) -0.0005(11) 0.0248(11)
F13 0.153(7) 0.100(5) 0.150(7) 0.002(5) -0.030(5) 0.084(5)
F14 0.197(9) 0.157(7) 0.107(6) 0.026(5) 0.057(6) 0.113(7)
F15 0.096(5) 0.087(5) 0.188(8) -0.038(5) -0.045(5) 0.029(4)
F16 0.097(5) 0.125(6) 0.110(5) 0.028(4) 0.026(4) 0.048(4)
F17 0.050(3) 0.098(5) 0.169(7) -0.027(4) -0.011(4) 0.027(3)
F18 0.154(6) 0.111(5) 0.093(4) -0.020(4) -0.054(4) 0.088(5)
P4 0.0500(12) 0.106(2) 0.0487(12) 0.0401(13) 0.0132(9) 0.0426(13)
F19 0.084(4) 0.086(4) 0.137(5) 0.055(4) -0.008(4) 0.044(3)
F20 0.067(3) 0.096(4) 0.056(3) 0.018(3) 0.002(2) 0.047(3)
F21 0.065(3) 0.077(3) 0.079(3) 0.035(3) 0.024(3) 0.039(3)
F22 0.086(4) 0.181(7) 0.052(3) 0.037(4) -0.003(3) 0.045(4)
F23 0.063(4) 0.223(9) 0.086(4) 0.082(5) 0.029(3) 0.024(4)
F24 0.088(4) 0.150(6) 0.062(3) 0.003(3) 0.009(3) 0.083(4)
N2S 0.072(5) 0.101(7) 0.080(6) -0.009(5) -0.015(4) 0.049(5)
C3S 0.071(6) 0.058(5) 0.048(5) 0.014(4) 0.009(4) 0.027(5)
C4S 0.076(7) 0.108(9) 0.128(10) 0.067(8) 0.042(7) 0.050(7)

loop_
_atom_type_symbol
_atom_type_description
_atom_type_scat_dispersion_real
_atom_type_scat_dispersion_imag
_atom_type_scat_source
C C 0.0033 0.0016 'International Tables Vol C Tables 4.2.6.8 and 6.1.1.4'
H H 0.0000 0.0000 'International Tables Vol C Tables 4.2.6.8 and 6.1.1.4'
F F 0.0171 0.0103 'International Tables Vol C Tables 4.2.6.8 and 6.1.1.4'
N N 0.0061 0.0033 'International Tables Vol C Tables 4.2.6.8 and 6.1.1.4'
P P 0.1023 0.0942 'International Tables Vol C Tables 4.2.6.8 and 6.1.1.4'
Ru Ru -1.2594 0.8363 'International Tables Vol C Tables 4.2.6.8 and 6.1.1.4'
S S 0.1246 0.1234 'International Tables Vol C Tables 4.2.6.8 and 6.1.1.4'

loop_
_geom_angle_atom_site_label_1
_geom_angle_atom_site_label_2
_geom_angle_atom_site_label_3
_geom_angle
N1 Ru1 N3 79.5(2)
N1 Ru1 N4 79.2(2)
N1 Ru1 N7 98.9(2)
N1 Ru1 N8 176.9(2)
N1 Ru1 N9 103.4(2)
N3 Ru1 N4 158.6(2)
N3 Ru1 N7 89.4(2)
N3 Ru1 N9 93.3(2)
N4 Ru1 N7 95.9(2)
N4 Ru1 N9 89.6(2)
N7 Ru1 N9 157.7(2)
N8 Ru1 N3 98.0(2)
N8 Ru1 N4 103.4(2)
N8 Ru1 N7 79.2(2)
N8 Ru1 N9 78.5(2)
N2 Ru2 N5 79.5(2)
N2 Ru2 N6 80.0(2)
N2 Ru2 N10 102.1(2)
N2 Ru2 N11 177.3(2)
N2 Ru2 N12 99.9(2)
N5 Ru2 N10 88.1(2)
N5 Ru2 N12 97.6(2)
N6 Ru2 N5 159.5(2)
N6 Ru2 N10 96.1(2)
N6 Ru2 N12 86.1(2)
N10 Ru2 N12 158.0(2)
N11 Ru2 N5 103.2(2)
N11 Ru2 N6 97.4(2)
N11 Ru2 N10 78.6(2)
N11 Ru2 N12 79.4(2)
C48B S1 C45 106.3(7)
C48B S1 C48A 53.6(12)
C48A S1 C45 76.2(12)
C72 S2 C69 102.8(5)
C1 N1 Ru1 118.7(4)
C4 N1 Ru1 118.1(4)
C4 N1 C1 123.1(5)
C2 N2 Ru2 117.9(4)
C3 N2 Ru2 118.1(4)
C3 N2 C2 124.0(5)
C5 N3 Ru1 114.6(4)
C9 N3 Ru1 126.5(5)
C9 N3 C5 118.8(6)
C10 N4 Ru1 114.2(4)
C14 N4 Ru1 126.3(5)
C14 N4 C10 117.5(6)
C15 N5 Ru2 113.8(4)
C19 N5 Ru2 126.2(4)
C19 N5 C15 118.8(6)
C20 N6 Ru2 114.2(4)
C24 N6 Ru2 126.6(4)
C24 N6 C20 117.8(6)
C25 N7 Ru1 128.3(5)
C25 N7 C29 117.6(6)
C29 N7 Ru1 114.0(5)
C30 N8 Ru1 117.8(5)
C34 N8 Ru1 119.2(5)
C34 N8 C30 122.6(6)
C35 N9 Ru1 112.6(5)
C39 N9 Ru1 127.5(5)
C39 N9 C35 119.9(7)
C49 N10 Ru2 129.1(5)
C49 N10 C53 116.6(6)
C53 N10 Ru2 114.3(4)
C54 N11 Ru2 120.2(4)
C54 N11 C58 122.0(5)
C58 N11 Ru2 117.5(4)
C59 N12 Ru2 113.3(5)
C63 N12 Ru2 126.9(5)
C63 N12 C59 119.5(6)
N1 C1 C2 117.5(5)
N1 C1 C5 112.4(5)
C2 C1 C5 130.1(6)
N2 C2 C1 117.2(5)
N2 C2 C20 112.2(5)
C1 C2 C20 130.6(5)
N2 C3 C4 117.4(5)
N2 C3 C15 113.0(5)
C4 C3 C15 129.6(5)
N1 C4 C3 117.4(5)
N1 C4 C10 112.5(5)
C3 C4 C10 130.1(6)
N3 C5 C1 114.4(6)
N3 C5 C6 120.1(6)
C6 C5 C1 125.2(6)
C5 C6 H6 119.9
C7 C6 C5 120.2(7)
C7 C6 H6 119.9
C6 C7 H7 120.5
C6 C7 C8 118.9(7)
C8 C7 H7 120.5
C7 C8 H8 120.3
C7 C8 C9 119.4(7)
C9 C8 H8 120.3
N3 C9 C8 121.8(7)
N3 C9 H9 119.1
C8 C9 H9 119.1
N4 C10 C4 113.7(5)
N4 C10 C11 122.3(6)
C11 C10 C4 123.8(6)
C10 C11 H11 120.5
C10 C11 C12 118.9(6)
C12 C11 H11 120.5
C11 C12 H12 120.5
C13 C12 C11 119.0(7)
C13 C12 H12 120.5
C12 C13 H13 120.4
C14 C13 C12 119.2(7)
C14 C13 H13 120.4
N4 C14 C13 122.9(7)
N4 C14 H14 118.5
C13 C14 H14 118.5
N5 C15 C3 114.8(5)
N5 C15 C16 120.0(6)
C16 C15 C3 124.3(6)
C15 C16 H16 120.1
C17 C16 C15 119.7(6)
C17 C16 H16 120.1
C16 C17 H17 120.5
C18 C17 C16 118.9(7)
C18 C17 H17 120.5
C17 C18 H18 120.3
C17 C18 C19 119.4(7)
C19 C18 H18 120.3
N5 C19 C18 122.7(7)
N5 C19 H19 118.7
C18 C19 H19 118.7
N6 C20 C2 114.1(5)
C21 C20 N6 120.5(6)
C21 C20 C2 124.9(6)
C20 C21 H21 119.8
C20 C21 C22 120.4(6)
C22 C21 H21 119.8
C21 C22 H22 121.1
C23 C22 C21 117.8(7)
C23 C22 H22 121.1
C22 C23 H23 119.5
C24 C23 C22 120.9(7)
C24 C23 H23 119.5
N6 C24 H24 119.0
C23 C24 N6 122.1(6)
C23 C24 H24 119.0
N7 C25 H25 118.8
N7 C25 C26 122.3(7)
C26 C25 H25 118.8
C25 C26 H26 119.7
C25 C26 C27 120.5(8)
C27 C26 H26 119.7
C26 C27 H27 120.7
C28 C27 C26 118.6(8)
C28 C27 H27 120.7
C27 C28 H28 119.8
C27 C28 C29 120.5(7)
C29 C28 H28 119.8
N7 C29 C30 114.6(7)
C28 C29 N7 120.5(7)
C28 C29 C30 124.8(7)
N8 C30 C29 114.2(6)
N8 C30 C31 119.6(7)
C31 C30 C29 126.2(7)
C30 C31 H31 119.9
C32 C31 C30 120.2(8)
C32 C31 H31 119.9
C31 C32 C33 117.6(7)
C31 C32 C40 122.1(9)
C33 C32 C40 120.1(8)
C32 C33 H33 119.2
C34 C33 C32 121.6(8)
C34 C33 H33 119.2
N8 C34 C33 118.4(8)
N8 C34 C35 113.2(6)
C33 C34 C35 128.4(8)
N9 C35 C34 116.4(7)
N9 C35 C36 118.9(8)
C36 C35 C34 124.7(8)
C35 C36 H36 119.5
C37 C36 C35 121.0(9)
C37 C36 H36 119.5
C36 C37 H37 120.3
C36 C37 C38 119.4(9)
C38 C37 H37 120.3
C37 C38 H38 121.2
C39 C38 C37 117.6(10)
C39 C38 H38 121.2
N9 C39 C38 123.2(9)
N9 C39 H39 118.4
C38 C39 H39 118.4
C41 C40 C32 171.2(10)
C40 C41 C42 174.0(13)
C43 C42 C41 124.3(11)
C43 C42 C47 116.9(9)
C47 C42 C41 118.8(10)
C42 C43 H43 118.6
C42 C43 C44 122.9(12)
C44 C43 H43 118.6
C43 C44 H44 119.8
C45 C44 C43 120.4(12)
C45 C44 H44 119.8
C44 C45 S1 116.7(8)
C44 C45 C46 118.3(11)
C46 C45 S1 124.7(10)
C45 C46 H46 117.9
C45 C46 C47 124.2(13)
C47 C46 H46 117.9
C42 C47 H47 121.7
C46 C47 C42 116.6(12)
C46 C47 H47 121.7
S1 C48B H48A 109.5
S1 C48B H48B 109.5
S1 C48B H48C 109.5
N10 C49 H49 118.3
N10 C49 C50 123.3(7)
C50 C49 H49 118.3
C49 C50 H50 119.8
C49 C50 C51 120.4(7)
C51 C50 H50 119.8
C50 C51 H51 120.8
C50 C51 C52 118.4(8)
C52 C51 H51 120.8
C51 C52 H52 120.2
C53 C52 C51 119.7(7)
C53 C52 H52 120.2
N10 C53 C54 113.5(6)
C52 C53 N10 121.4(6)
C52 C53 C54 125.1(6)
N11 C54 C53 113.2(6)
N11 C54 C55 121.2(6)
C55 C54 C53 125.5(7)
C54 C55 H55 120.6
C54 C55 C56 118.9(6)
C56 C55 H55 120.6
C55 C56 C64 120.8(7)
C57 C56 C55 119.0(6)
C57 C56 C64 120.1(7)
C56 C57 H57 120.1
C58 C57 C56 119.8(7)
C58 C57 H57 120.1
N11 C58 C57 119.0(7)
N11 C58 C59 113.7(6)
C57 C58 C59 127.2(7)
N12 C59 C58 116.1(6)
N12 C59 C60 120.2(7)
C60 C59 C58 123.6(6)
C59 C60 H60 119.7
C61 C60 C59 120.5(7)
C61 C60 H60 119.7
C60 C61 H61 121.2
C60 C61 C62 117.7(8)
C62 C61 H61 121.2
C61 C62 H62 119.9
C63 C62 C61 120.1(8)
C63 C62 H62 119.9
N12 C63 C62 122.0(7)
N12 C63 H63 119.0
C62 C63 H63 119.0
C65 C64 C56 171.7(8)
C64 C65 C66 179.5(10)
C67 C66 C65 123.0(8)
C67 C66 C71 119.0(8)
C71 C66 C65 118.0(8)
C66 C67 H67 119.1
C66 C67 C68 121.7(10)
C68 C67 H67 119.1
C67 C68 H68 119.5
C67 C68 C69 120.9(10)
C69 C68 H68 119.5
C68 C69 S2 118.3(7)
C70 C69 S2 124.9(8)
C70 C69 C68 116.8(8)
C69 C70 H70 119.0
C69 C70 C71 121.9(10)
C71 C70 H70 119.0
C66 C71 C70 119.1(9)
C66 C71 H71 120.4
C70 C71 H71 120.4
S2 C72 H72A 109.5
S2 C72 H72B 109.5
S2 C72 H72C 109.5
H72A C72 H72B 109.5
H72A C72 H72C 109.5
H72B C72 H72C 109.5
F1 P1 F3 89.1(4)
F2 P1 F1 91.2(4)
F2 P1 F3 89.2(4)
F2 P1 F4 178.7(4)
F2 P1 F6 89.4(5)
F4 P1 F1 88.2(4)
F4 P1 F3 89.5(4)
F5 P1 F1 90.8(4)
F5 P1 F2 92.6(4)
F5 P1 F3 178.2(4)
F5 P1 F4 88.7(4)
F5 P1 F6 90.0(4)
F6 P1 F1 179.0(4)
F6 P1 F3 90.1(4)
F6 P1 F4 91.1(4)
F7A P2 F7B 21.0(6)
F7A P2 F9A 69.8(9)
F7A P2 F10 100.2(7)
F7A P2 F11A 88.2(7)
F7A P2 F12B 152.5(8)
F7A P2 F12A 170.8(7)
F7B P2 F9A 84.4(8)
F7B P2 F10 83.9(5)
F7B P2 F11A 75.1(6)
F7B P2 F12B 170.9(7)
F7B P2 F12A 158.1(6)
F8 P2 F7A 79.9(7)
F8 P2 F7B 95.6(4)
F8 P2 F9A 87.2(7)
F8 P2 F9B 103.2(6)
F8 P2 F10 177.5(4)
F8 P2 F11A 86.8(5)
F8 P2 F11B 92.3(7)
F8 P2 F12B 85.2(5)
F8 P2 F12A 93.1(4)
F9A P2 F11A 157.9(9)
F9A P2 F12A 116.2(8)
F9B P2 F7A 92.5(8)
F9B P2 F7B 102.6(6)
F9B P2 F9A 25.7(7)
F9B P2 F10 79.3(6)
F9B P2 F11A 170.0(7)
F9B P2 F11B 154.4(9)
F9B P2 F12B 68.5(7)
F9B P2 F12A 94.9(7)
F10 P2 F9A 95.2(7)
F10 P2 F11A 90.8(5)
F10 P2 F12B 95.7(6)
F10 P2 F12A 86.5(5)
F11A P2 F12A 85.4(6)
F11B P2 F7A 110.4(9)
F11B P2 F7B 96.0(8)
F11B P2 F9A 179.5(9)
F11B P2 F10 85.3(7)
F11B P2 F11A 22.2(7)
F11B P2 F12B 93.1(9)
F11B P2 F12A 63.6(8)
F12B P2 F9A 86.6(9)
F12B P2 F11A 114.0(7)
F12B P2 F12A 30.3(5)
F13 P3 F14 89.4(5)
F13 P3 F15 88.6(4)
F13 P3 F18 177.8(4)
F14 P3 F15 86.5(5)
F14 P3 F18 89.4(4)
F16 P3 F13 93.6(5)
F16 P3 F14 175.6(5)
F16 P3 F15 90.5(5)
F16 P3 F17 88.3(4)
F16 P3 F18 87.4(4)
F17 P3 F13 90.1(4)
F17 P3 F14 94.8(5)
F17 P3 F15 178.2(5)
F17 P3 F18 91.8(4)
F18 P3 F15 89.5(4)
F19 P4 F22 90.2(4)
F19 P4 F24 175.4(3)
F20 P4 F19 88.8(3)
F20 P4 F21 90.4(3)
F20 P4 F22 178.6(4)
F20 P4 F24 89.8(3)
F21 P4 F19 87.8(3)
F21 P4 F22 90.5(3)
F21 P4 F24 87.9(3)
F22 P4 F24 91.3(4)
F23 P4 F19 93.7(4)
F23 P4 F20 90.3(3)
F23 P4 F21 178.4(5)
F23 P4 F22 88.8(4)
F23 P4 F24 90.7(4)
N1S C1S C2S 174(2)
C1S C2S H2SA 109.5
C1S C2S H2SB 109.5
C1S C2S H2SC 109.5
H2SA C2S H2SB 109.5
H2SA C2S H2SC 109.5
H2SB C2S H2SC 109.5
N2S C3S C4S 178.4(11)
C3S C4S H4SA 109.5
C3S C4S H4SB 109.5
C3S C4S H4SC 109.5
H4SA C4S H4SB 109.5
H4SA C4S H4SC 109.5
H4SB C4S H4SC 109.5
N13 C1A C1B 176.3(17)
C1A C1B H1BA 109.5
C1A C1B H1BB 109.5
C1A C1B H1BC 109.5
H1BA C1B H1BB 109.5
H1BA C1B H1BC 109.5
H1BB C1B H1BC 109.5
S1 C48A H1CA 109.5
S1 C48A H1CB 109.5
S1 C48A H1CC 109.5
H1CA C48A H1CB 109.5
H1CA C48A H1CC 109.5
H1CB C48A H1CC 109.5

loop_
_geom_bond_atom_site_label_1
_geom_bond_atom_site_label_2
_geom_bond_distance
Ru1 N1 1.975(5)
Ru1 N3 2.046(5)
Ru1 N4 2.049(5)
Ru1 N7 2.065(6)
Ru1 N8 1.994(5)
Ru1 N9 2.082(6)
Ru2 N2 1.980(5)
Ru2 N5 2.057(5)
Ru2 N6 2.040(5)
Ru2 N10 2.064(6)
Ru2 N11 1.983(5)
Ru2 N12 2.074(6)
S1 C45 1.777(10)
S1 C48B 1.705(5)
S1 C48A 1.705(7)
S2 C69 1.744(8)
S2 C72 1.694(14)
N1 C1 1.372(8)
N1 C4 1.358(8)
N2 C2 1.359(8)
N2 C3 1.352(8)
N3 C5 1.380(9)
N3 C9 1.341(9)
N4 C10 1.380(8)
N4 C14 1.349(9)
N5 C15 1.368(8)
N5 C19 1.340(8)
N6 C20 1.370(8)
N6 C24 1.357(8)
N7 C25 1.343(9)
N7 C29 1.383(8)
N8 C30 1.355(10)
N8 C34 1.333(9)
N9 C35 1.380(9)
N9 C39 1.320(10)
N10 C49 1.334(9)
N10 C53 1.393(8)
N11 C54 1.321(9)
N11 C58 1.363(9)
N12 C59 1.357(8)
N12 C63 1.348(9)
C1 C2 1.388(8)
C1 C5 1.474(8)
C2 C20 1.491(8)
C3 C4 1.400(8)
C3 C15 1.472(9)
C4 C10 1.463(9)
C5 C6 1.381(9)
C6 H6 0.9500
C6 C7 1.375(10)
C7 H7 0.9500
C7 C8 1.379(12)
C8 H8 0.9500
C8 C9 1.385(12)
C9 H9 0.9500
C10 C11 1.380(9)
C11 H11 0.9500
C11 C12 1.396(10)
C12 H12 0.9500
C12 C13 1.389(11)
C13 H13 0.9500
C13 C14 1.382(11)
C14 H14 0.9500
C15 C16 1.402(9)
C16 H16 0.9500
C16 C17 1.388(9)
C17 H17 0.9500
C17 C18 1.367(10)
C18 H18 0.9500
C18 C19 1.382(11)
C19 H19 0.9500
C20 C21 1.368(9)
C21 H21 0.9500
C21 C22 1.378(9)
C22 H22 0.9500
C22 C23 1.370(10)
C23 H23 0.9500
C23 C24 1.340(10)
C24 H24 0.9500
C25 H25 0.9500
C25 C26 1.356(11)
C26 H26 0.9500
C26 C27 1.369(12)
C27 H27 0.9500
C27 C28 1.354(12)
C28 H28 0.9500
C28 C29 1.381(12)
C29 C30 1.455(11)
C30 C31 1.391(9)
C31 H31 0.9500
C31 C32 1.373(11)
C32 C33 1.399(12)
C32 C40 1.409(11)
C33 H33 0.9500
C33 C34 1.385(11)
C34 C35 1.438(12)
C35 C36 1.399(13)
C36 H36 0.9500
C36 C37 1.342(15)
C37 H37 0.9500
C37 C38 1.419(15)
C38 H38 0.9500
C38 C39 1.373(13)
C39 H39 0.9500
C40 C41 1.198(12)
C41 C42 1.432(12)
C42 C43 1.342(14)
C42 C47 1.411(17)
C43 H43 0.9500
C43 C44 1.388(14)
C44 H44 0.9500
C44 C45 1.314(16)
C45 C46 1.327(16)
C46 H46 0.9500
C46 C47 1.398(15)
C47 H47 0.9500
C48B H48A 0.9800
C48B H48B 0.9800
C48B H48C 0.9800
C49 H49 0.9500
C49 C50 1.349(11)
C50 H50 0.9500
C50 C51 1.362(11)
C51 H51 0.9500
C51 C52 1.377(11)
C52 H52 0.9500
C52 C53 1.364(10)
C53 C54 1.488(10)
C54 C55 1.379(9)
C55 H55 0.9500
C55 C56 1.396(10)
C56 C57 1.393(10)
C56 C64 1.424(9)
C57 H57 0.9500
C57 C58 1.386(9)
C58 C59 1.446(10)
C59 C60 1.393(11)
C60 H60 0.9500
C60 C61 1.386(12)
C61 H61 0.9500
C61 C62 1.390(11)
C62 H62 0.9500
C62 C63 1.367(12)
C63 H63 0.9500
C64 C65 1.198(10)
C65 C66 1.450(10)
C66 C67 1.347(12)
C66 C71 1.369(13)
C67 H67 0.9500
C67 C68 1.352(12)
C68 H68 0.9500
C68 C69 1.395(15)
C69 C70 1.361(13)
C70 H70 0.9500
C70 C71 1.389(12)
C71 H71 0.9500
C72 H72A 0.9800
C72 H72B 0.9800
C72 H72C 0.9800
P1 F1 1.589(6)
P1 F2 1.559(7)
P1 F3 1.589(6)
P1 F4 1.583(6)
P1 F5 1.544(6)
P1 F6 1.564(6)
P2 F7A 1.601(4)
P2 F7B 1.601(4)
P2 F8 1.590(4)
P2 F9A 1.603(5)
P2 F9B 1.593(4)
P2 F10 1.602(4)
P2 F11A 1.604(4)
P2 F11B 1.594(5)
P2 F12B 1.602(4)
P2 F12A 1.605(4)
P3 F13 1.562(7)
P3 F14 1.566(8)
P3 F15 1.577(7)
P3 F16 1.547(7)
P3 F17 1.561(6)
P3 F18 1.571(7)
P4 F19 1.588(7)
P4 F20 1.583(5)
P4 F21 1.583(5)
P4 F22 1.599(6)
P4 F23 1.570(6)
P4 F24 1.628(6)
N1S C1S 1.029(12)
C1S C2S 1.421(18)
C2S H2SA 0.9800
C2S H2SB 0.9800
C2S H2SC 0.9800
N2S C3S 1.132(11)
C3S C4S 1.390(14)
C4S H4SA 0.9800
C4S H4SB 0.9800
C4S H4SC 0.9800
N13 C1A 1.032(12)
C1A C1B 1.421(18)
C1B H1BA 0.9800
C1B H1BB 0.9800
C1B H1BC 0.9800
C48A H1CA 0.9800
C48A H1CB 0.9800
C48A H1CC 0.9800

loop_
_geom_torsion_atom_site_label_1
_geom_torsion_atom_site_label_2
_geom_torsion_atom_site_label_3
_geom_torsion_atom_site_label_4
_geom_torsion
N1 C1 C2 N2 17.6(9)
N1 C1 C5 N3 6.9(9)
N1 C4 C3 N2 16.4(9)
N1 C4 C10 N4 17.6(8)
N2 C2 C20 N6 14.4(8)
N2 C3 C15 N5 10.4(8)
N7 C29 C30 N8 -2.5(9)
N8 C34 C35 N9 5.2(10)
N10 C53 C54 N11 1.2(8)
N11 C58 C59 N12 1.0(9)
C1 C2 N2 Ru2 171.5(4)
C1 C2 N2 C3 -9.2(9)
C1 C2 C20 N6 -167.3(6)
C1 C2 C20 C21 21.0(11)
C2 C1 N1 Ru1 175.7(4)
C2 C1 N1 C4 -9.3(9)
C2 C1 C5 N3 -172.0(6)
C2 C1 C5 C6 14.3(12)
C3 C4 N1 Ru1 167.1(4)
C3 C4 N1 C1 -8.0(9)
C3 C4 C10 N4 -164.6(7)
C3 C4 C10 C11 21.6(12)
C4 C3 N2 Ru2 171.2(4)
C4 C3 N2 C2 -8.1(9)
C4 C3 C15 N5 -169.4(6)
C4 C3 C15 C16 21.6(11)
C5 C1 N1 Ru1 -3.4(7)
C5 C1 N1 C4 171.6(6)
C5 C1 C2 N2 -163.5(6)
C5 C1 C2 C20 18.2(12)
C6 C5 C1 N1 -166.7(7)
C10 C4 N1 Ru1 -14.8(7)
C10 C4 N1 C1 170.1(6)
C10 C4 C3 N2 -161.3(7)
C10 C4 C3 C15 18.5(12)
C11 C10 C4 N1 -156.2(7)
C15 C3 N2 Ru2 -8.5(7)
C15 C3 N2 C2 172.1(6)
C15 C3 C4 N1 -163.8(6)
C16 C15 C3 N2 -158.7(7)
C20 C2 N2 Ru2 -10.0(7)
C20 C2 N2 C3 169.4(6)
C20 C2 C1 N1 -160.7(6)
C21 C20 C2 N2 -157.3(6)
C28 C29 C30 N8 -179.5(7)
C28 C29 C30 C31 -2.4(13)
C31 C30 C29 N7 174.6(7)
C33 C34 C35 N9 -174.2(7)
C33 C34 C35 C36 3.8(14)
C36 C35 C34 N8 -176.9(9)
C52 C53 C54 N11 -179.1(6)
C52 C53 C54 C55 2.7(11)
C55 C54 C53 N10 -177.0(6)
C57 C58 C59 N12 177.7(6)
C57 C58 C59 C60 1.7(12)
C60 C59 C58 N11 -175.0(7)

loop_
_smtbx_masks_void_nr
_smtbx_masks_void_average_x
_smtbx_masks_void_average_y
_smtbx_masks_void_average_z
_smtbx_masks_void_volume
_smtbx_masks_void_count_electrons
1 0.000 0.000 0.500 403.9 37.1
2 0.500 0.000 0.000 279.1 43.5
